data_1546444
loop_
_publ_author_name
'B\"oser, Richard'
'Haufe, Lisa Cathrin'
'Freytag, Matthias'
'Jones, P. G.'
'H\"orner, Gerald'
'Ren\'e, Frank'

_publ_section_title
;
 Completing the series of boron-nucleophilic cyanoborates: Boryl anions of
 type (NHC)&#x2212;B(CN)2&#x2212;
;
_journal_name_full 'Chem. Sci.'
_journal_paper_doi 10.1039/C7SC02238G
_journal_year 2017
_chemical_formula_sum 'C26 H34 B N3 S2'
_chemical_formula_weight 463.49
_chemical_name_systematic
; 
 ? 
;
_space_group_IT_number 14
_symmetry_cell_setting monoclinic
_symmetry_space_group_name_Hall '-P 2ybc'
_symmetry_space_group_name_H-M 'P 1 21/c 1'
_atom_sites_solution_hydrogens geom
_atom_sites_solution_primary direct
_atom_sites_solution_secondary difmap
_audit_creation_method SHELXL-97
_audit_update_record
;
2017-05-17 deposited with the CCDC.
2017-07-03 downloaded from the CCDC.
;
_cell_angle_alpha 90.00
_cell_angle_beta 95.505(2)
_cell_angle_gamma 90.00
_cell_formula_units_Z 8
_cell_length_a 8.20315(10)
_cell_length_b 16.7145(2)
_cell_length_c 37.3775(7)
_cell_measurement_reflns_used 28676
_cell_measurement_temperature 100(2)
_cell_measurement_theta_max 76.0310
_cell_measurement_theta_min 3.5230
_cell_volume 5101.25(13)
_computing_cell_refinement
; 
CrysAlisPro, Agilent Technologies, 
Version 1.171.37.35 (release 13-08-2014 CrysAlis171 .NET) 
(compiled Aug 13 2014,18:06:01) 
;
_computing_data_collection
; 
CrysAlisPro, Agilent Technologies, 
Version 1.171.37.35 (release 13-08-2014 CrysAlis171 .NET) 
(compiled Aug 13 2014,18:06:01)  
;
_computing_data_reduction
; 
CrysAlisPro, Agilent Technologies, 
Version 1.171.37.35 (release 13-08-2014 CrysAlis171 .NET) 
(compiled Aug 13 2014,18:06:01)  
;
_computing_molecular_graphics 'Bruker XP'
_computing_publication_material SHELXL-97
_computing_structure_refinement 'SHELXL-97 (Sheldrick, 1997)'
_computing_structure_solution 'SHELXS-97 (Sheldrick, 1990)'
_diffrn_ambient_temperature 100(2)
_diffrn_detector_area_resol_mean 10.3543
_diffrn_measured_fraction_theta_full 0.999
_diffrn_measured_fraction_theta_max 0.994
_diffrn_measurement_device_type 'Oxford Diffraction Xcalibur, Atlas, Nova'
_diffrn_measurement_method '\w scans'
_diffrn_radiation_monochromator mirror
_diffrn_radiation_type 'Cu K\a'
_diffrn_radiation_wavelength 1.54184
_diffrn_reflns_av_R_equivalents 0.0699
_diffrn_reflns_av_sigmaI/netI 0.0336
_diffrn_reflns_limit_h_max 10
_diffrn_reflns_limit_h_min -10
_diffrn_reflns_limit_k_max 16
_diffrn_reflns_limit_k_min -21
_diffrn_reflns_limit_l_max 47
_diffrn_reflns_limit_l_min -45
_diffrn_reflns_number 92739
_diffrn_reflns_theta_full 75.00
_diffrn_reflns_theta_max 76.30
_diffrn_reflns_theta_min 3.55
_diffrn_source 'sealed X-ray tube'
_exptl_absorpt_coefficient_mu 2.017
_exptl_absorpt_correction_T_max 1.00000
_exptl_absorpt_correction_T_min 0.80325
_exptl_absorpt_correction_type multi-scan
_exptl_absorpt_process_details
; 
CrysAlisPro, Agilent Technologies, 
Version 1.171.37.35 (release 13-08-2014 CrysAlis171 .NET) 
(compiled Aug 13 2014,18:06:01)  
;
_exptl_crystal_colour colourless
_exptl_crystal_density_diffrn 1.207
_exptl_crystal_density_method 'not measured'
_exptl_crystal_description plate
_exptl_crystal_F_000 1984
_exptl_crystal_size_max 0.15
_exptl_crystal_size_mid 0.10
_exptl_crystal_size_min 0.03
_refine_diff_density_max 0.295
_refine_diff_density_min -0.289
_refine_diff_density_rms 0.048
_refine_ls_extinction_method none
_refine_ls_goodness_of_fit_ref 1.027
_refine_ls_hydrogen_treatment constr
_refine_ls_matrix_type full
_refine_ls_number_parameters 593
_refine_ls_number_reflns 10650
_refine_ls_number_restraints 0
_refine_ls_restrained_S_all 1.027
_refine_ls_R_factor_all 0.0467
_refine_ls_R_factor_gt 0.0355
_refine_ls_shift/su_max 0.001
_refine_ls_shift/su_mean 0.000
_refine_ls_structure_factor_coef Fsqd
_refine_ls_weighting_details 'calc w=1/[\s^2^(Fo^2^)+(0.0462P)^2^+1.3647P] where P=(Fo^2^+2Fc^2^)/3'
_refine_ls_weighting_scheme calc
_refine_ls_wR_factor_gt 0.0856
_refine_ls_wR_factor_ref 0.0919
_reflns_number_gt 8918
_reflns_number_total 10650
_reflns_threshold_expression >2sigma(I)
_cod_data_source_file c7sc02238g2.cif
_cod_data_source_block rene06
_cod_original_cell_volume 5101.26(13)
_cod_original_sg_symbol_H-M 'P 21/c'
_cod_database_code 1546444

loop_
_symmetry_equiv_pos_as_xyz
'x, y, z'
'-x, y+1/2, -z+1/2'
'-x, -y, -z'
'x, -y-1/2, z-1/2'

loop_
_atom_site_label
_atom_site_type_symbol
_atom_site_fract_x
_atom_site_fract_y
_atom_site_fract_z
_atom_site_U_iso_or_equiv
_atom_site_adp_type
_atom_site_occupancy
_atom_site_symmetry_multiplicity
_atom_site_calc_flag
_atom_site_refinement_flags
S1 S 0.37230(4) 0.11236(2) 0.086290(10) 0.02097(8) Uani 1 1 d .
S2 S 0.28056(4) -0.05915(2) 0.120013(11) 0.02193(9) Uani 1 1 d .
B1 B 0.39022(19) 0.04353(9) 0.12734(4) 0.0163(3) Uani 1 1 d .
N1 N 0.66859(14) 0.07362(7) 0.16870(3) 0.0168(2) Uani 1 1 d .
N2 N 0.70438(14) 0.00425(7) 0.12165(3) 0.0174(2) Uani 1 1 d .
N3 N 0.20472(15) 0.10764(8) 0.17740(4) 0.0221(3) Uani 1 1 d .
C1 C 0.58616(17) 0.03836(8) 0.13970(4) 0.0161(3) Uani 1 1 d .
C2 C 0.83569(18) 0.06228(9) 0.16855(4) 0.0206(3) Uani 1 1 d .
H2 H 0.9186 0.0817 0.1859 0.025 Uiso 1 1 calc R
C3 C 0.85849(18) 0.01852(9) 0.13917(4) 0.0214(3) Uani 1 1 d .
H3 H 0.9603 0.0009 0.1319 0.026 Uiso 1 1 calc R
C4 C 0.60283(17) 0.11634(9) 0.19775(4) 0.0173(3) Uani 1 1 d .
C5 C 0.60631(19) 0.19970(9) 0.19720(4) 0.0222(3) Uani 1 1 d .
C6 C 0.5459(2) 0.23953(10) 0.22608(5) 0.0264(3) Uani 1 1 d .
H6 H 0.5473 0.2963 0.2266 0.032 Uiso 1 1 calc R
C7 C 0.48388(19) 0.19801(10) 0.25402(4) 0.0249(3) Uani 1 1 d .
C8 C 0.48419(18) 0.11451(10) 0.25342(4) 0.0219(3) Uani 1 1 d .
H8 H 0.4417 0.0860 0.2725 0.026 Uiso 1 1 calc R
C9 C 0.54521(17) 0.07199(9) 0.22560(4) 0.0182(3) Uani 1 1 d .
C10 C 0.6703(3) 0.24490(10) 0.16675(5) 0.0335(4) Uani 1 1 d .
H10A H 0.6680 0.3024 0.1718 0.050 Uiso 1 1 calc R
H10B H 0.6015 0.2336 0.1444 0.050 Uiso 1 1 calc R
H10C H 0.7831 0.2282 0.1642 0.050 Uiso 1 1 calc R
C11 C 0.4171(2) 0.24213(12) 0.28473(5) 0.0360(4) Uani 1 1 d .
H11A H 0.3631 0.2041 0.2997 0.054 Uiso 0.50 1 calc PR
H11B H 0.3377 0.2824 0.2751 0.054 Uiso 0.50 1 calc PR
H11C H 0.5072 0.2686 0.2993 0.054 Uiso 0.50 1 calc PR
H11D H 0.4422 0.2993 0.2831 0.054 Uiso 0.50 1 calc PR
H11E H 0.4676 0.2210 0.3076 0.054 Uiso 0.50 1 calc PR
H11F H 0.2982 0.2348 0.2834 0.054 Uiso 0.50 1 calc PR
C12 C 0.5447(2) -0.01829(9) 0.22524(4) 0.0229(3) Uani 1 1 d .
H12A H 0.4851 -0.0373 0.2029 0.034 Uiso 1 1 calc R
H12B H 0.4909 -0.0382 0.2458 0.034 Uiso 1 1 calc R
H12C H 0.6577 -0.0380 0.2268 0.034 Uiso 1 1 calc R
C13 C 0.68357(17) -0.04866(9) 0.09098(4) 0.0179(3) Uani 1 1 d .
C14 C 0.68954(17) -0.01864(9) 0.05629(4) 0.0182(3) Uani 1 1 d .
C15 C 0.67212(17) -0.07322(9) 0.02779(4) 0.0198(3) Uani 1 1 d .
H15 H 0.6714 -0.0541 0.0038 0.024 Uiso 1 1 calc R
C16 C 0.65586(18) -0.15489(9) 0.03374(4) 0.0209(3) Uani 1 1 d .
C17 C 0.66008(19) -0.18271(9) 0.06900(4) 0.0220(3) Uani 1 1 d .
H17 H 0.6537 -0.2386 0.0732 0.026 Uiso 1 1 calc R
C18 C 0.67335(18) -0.13088(9) 0.09823(4) 0.0194(3) Uani 1 1 d .
C19 C 0.72070(19) 0.06854(9) 0.04868(4) 0.0219(3) Uani 1 1 d .
H19A H 0.7119 0.1000 0.0705 0.033 Uiso 1 1 calc R
H19B H 0.6395 0.0875 0.0296 0.033 Uiso 1 1 calc R
H19C H 0.8309 0.0746 0.0410 0.033 Uiso 1 1 calc R
C20 C 0.6323(2) -0.21308(10) 0.00280(4) 0.0273(3) Uani 1 1 d .
H20A H 0.5206 -0.2344 0.0011 0.041 Uiso 1 1 calc R
H20B H 0.7108 -0.2571 0.0068 0.041 Uiso 1 1 calc R
H20C H 0.6503 -0.1855 -0.0196 0.041 Uiso 1 1 calc R
C21 C 0.6758(2) -0.16215(10) 0.13605(4) 0.0255(3) Uani 1 1 d .
H21A H 0.6754 -0.2208 0.1357 0.038 Uiso 1 1 calc R
H21B H 0.5787 -0.1429 0.1468 0.038 Uiso 1 1 calc R
H21C H 0.7747 -0.1431 0.1503 0.038 Uiso 1 1 calc R
C22 C 0.15500(19) 0.13812(9) 0.08119(4) 0.0232(3) Uani 1 1 d .
H22A H 0.1150 0.1370 0.0553 0.028 Uiso 1 1 calc R
H22B H 0.0933 0.0973 0.0935 0.028 Uiso 1 1 calc R
C23 C 0.1209(3) 0.21987(12) 0.09637(5) 0.0398(5) Uani 1 1 d .
H23A H 0.1570 0.2208 0.1221 0.060 Uiso 1 1 calc R
H23B H 0.0031 0.2309 0.0928 0.060 Uiso 1 1 calc R
H23C H 0.1804 0.2607 0.0840 0.060 Uiso 1 1 calc R
C24 C 0.27826(19) -0.08485(10) 0.07261(5) 0.0266(3) Uani 1 1 d .
H24A H 0.3645 -0.0539 0.0620 0.032 Uiso 1 1 calc R
H24B H 0.3045 -0.1424 0.0705 0.032 Uiso 1 1 calc R
C25 C 0.1139(2) -0.06802(10) 0.05142(5) 0.0285(3) Uani 1 1 d .
H25A H 0.0261 -0.0928 0.0636 0.043 Uiso 1 1 calc R
H25B H 0.1137 -0.0903 0.0272 0.043 Uiso 1 1 calc R
H25C H 0.0961 -0.0101 0.0498 0.043 Uiso 1 1 calc R
C26 C 0.29146(17) 0.08159(9) 0.15784(4) 0.0181(3) Uani 1 1 d .
S1' S -0.18465(4) 0.40725(2) 0.102716(10) 0.01926(8) Uani 1 1 d .
S2' S -0.29099(4) 0.59313(2) 0.108819(11) 0.02123(8) Uani 1 1 d .
B1' B -0.17295(19) 0.50242(9) 0.13123(5) 0.0168(3) Uani 1 1 d .
N1' N 0.10671(14) 0.49540(7) 0.17415(3) 0.0181(2) Uani 1 1 d .
N2' N 0.13384(15) 0.55043(8) 0.12303(3) 0.0183(2) Uani 1 1 d .
N3' N -0.36002(16) 0.46980(9) 0.18633(4) 0.0242(3) Uani 1 1 d .
C1' C 0.02093(17) 0.51815(8) 0.14304(4) 0.0171(3) Uani 1 1 d .
C2' C 0.27104(18) 0.51267(10) 0.17354(4) 0.0234(3) Uani 1 1 d .
H2' H 0.3556 0.5021 0.1921 0.028 Uiso 1 1 calc R
C3' C 0.28856(18) 0.54732(10) 0.14157(4) 0.0239(3) Uani 1 1 d .
H3' H 0.3877 0.5660 0.1333 0.029 Uiso 1 1 calc R
C4' C 0.04649(17) 0.45534(9) 0.20468(4) 0.0186(3) Uani 1 1 d .
C5' C 0.06033(19) 0.37251(9) 0.20657(4) 0.0224(3) Uani 1 1 d .
C6' C 0.0039(2) 0.33490(10) 0.23636(5) 0.0268(3) Uani 1 1 d .
H6' H 0.0109 0.2783 0.2383 0.032 Uiso 1 1 calc R
C7' C -0.0622(2) 0.37812(10) 0.26333(4) 0.0261(3) Uani 1 1 d .
C8' C -0.07010(19) 0.46097(10) 0.26060(4) 0.0234(3) Uani 1 1 d .
H8' H -0.1151 0.4907 0.2790 0.028 Uiso 1 1 calc R
C9' C -0.01360(17) 0.50163(9) 0.23154(4) 0.0195(3) Uani 1 1 d .
C10' C 0.1322(2) 0.32481(10) 0.17776(5) 0.0319(4) Uani 1 1 d .
H10D H 0.0655 0.3324 0.1548 0.048 Uiso 1 1 calc R
H10E H 0.1335 0.2680 0.1842 0.048 Uiso 1 1 calc R
H10F H 0.2443 0.3430 0.1755 0.048 Uiso 1 1 calc R
C11' C -0.1231(3) 0.33514(13) 0.29497(5) 0.0383(4) Uani 1 1 d .
H11G H -0.1552 0.3744 0.3124 0.057 Uiso 1 1 calc R
H11H H -0.0358 0.3010 0.3063 0.057 Uiso 1 1 calc R
H11I H -0.2179 0.3020 0.2867 0.057 Uiso 1 1 calc R
C12' C -0.0214(2) 0.59153(10) 0.22932(5) 0.0258(3) Uani 1 1 d .
H12D H 0.0899 0.6134 0.2310 0.039 Uiso 1 1 calc R
H12E H -0.0790 0.6123 0.2491 0.039 Uiso 1 1 calc R
H12F H -0.0803 0.6074 0.2064 0.039 Uiso 1 1 calc R
C13' C 0.11011(17) 0.59008(9) 0.08856(4) 0.0188(3) Uani 1 1 d .
C14' C 0.13033(17) 0.54679(9) 0.05732(4) 0.0190(3) Uani 1 1 d .
C15' C 0.12065(18) 0.58883(10) 0.02480(4) 0.0218(3) Uani 1 1 d .
H15' H 0.1327 0.5605 0.0032 0.026 Uiso 1 1 calc R
C16' C 0.09391(19) 0.67073(10) 0.02333(4) 0.0234(3) Uani 1 1 d .
C17' C 0.07675(19) 0.71181(9) 0.05533(5) 0.0241(3) Uani 1 1 d .
H17' H 0.0577 0.7679 0.0545 0.029 Uiso 1 1 calc R
C18' C 0.08672(18) 0.67302(9) 0.08835(4) 0.0214(3) Uani 1 1 d .
C19' C 0.16720(19) 0.45836(9) 0.05820(4) 0.0233(3) Uani 1 1 d .
H19D H 0.2536 0.4471 0.0775 0.035 Uiso 1 1 calc R
H19E H 0.2039 0.4419 0.0351 0.035 Uiso 1 1 calc R
H19F H 0.0681 0.4286 0.0625 0.035 Uiso 1 1 calc R
C20' C 0.0865(2) 0.71576(11) -0.01178(5) 0.0331(4) Uani 1 1 d .
H20D H 0.1128 0.6794 -0.0310 0.050 Uiso 1 1 calc R
H20E H 0.1657 0.7598 -0.0097 0.050 Uiso 1 1 calc R
H20F H -0.0240 0.7374 -0.0175 0.050 Uiso 1 1 calc R
C21' C 0.0766(2) 0.71953(10) 0.12263(5) 0.0283(3) Uani 1 1 d .
H21D H 0.0551 0.7760 0.1169 0.042 Uiso 1 1 calc R
H21E H 0.1805 0.7148 0.1378 0.042 Uiso 1 1 calc R
H21F H -0.0123 0.6981 0.1355 0.042 Uiso 1 1 calc R
C22' C -0.40547(18) 0.39216(9) 0.09597(4) 0.0218(3) Uani 1 1 d .
H22C H -0.4462 0.3739 0.1187 0.026 Uiso 1 1 calc R
H22D H -0.4602 0.4434 0.0889 0.026 Uiso 1 1 calc R
C23' C -0.4463(2) 0.33018(10) 0.06682(5) 0.0307(4) Uani 1 1 d .
H23D H -0.4080 0.3489 0.0442 0.046 Uiso 1 1 calc R
H23E H -0.5651 0.3220 0.0635 0.046 Uiso 1 1 calc R
H23F H -0.3921 0.2796 0.0739 0.046 Uiso 1 1 calc R
C24' C -0.2842(2) 0.58202(10) 0.06032(4) 0.0258(3) Uani 1 1 d .
H24C H -0.2139 0.6244 0.0515 0.031 Uiso 1 1 calc R
H24D H -0.2350 0.5296 0.0553 0.031 Uiso 1 1 calc R
C25' C -0.4547(2) 0.58750(12) 0.04042(5) 0.0334(4) Uani 1 1 d .
H25D H -0.5211 0.5423 0.0473 0.050 Uiso 1 1 calc R
H25E H -0.4463 0.5861 0.0145 0.050 Uiso 1 1 calc R
H25F H -0.5066 0.6377 0.0467 0.050 Uiso 1 1 calc R
C26' C -0.27315(17) 0.48526(9) 0.16492(4) 0.0186(3) Uani 1 1 d .

loop_
_atom_site_aniso_label
_atom_site_aniso_U_11
_atom_site_aniso_U_22
_atom_site_aniso_U_33
_atom_site_aniso_U_23
_atom_site_aniso_U_13
_atom_site_aniso_U_12
S1 0.01897(16) 0.02450(18) 0.01925(18) 0.00568(14) 0.00084(13) 0.00132(13)
S2 0.02028(17) 0.02014(17) 0.02555(19) -0.00238(14) 0.00312(14) -0.00348(13)
B1 0.0149(7) 0.0171(7) 0.0167(8) -0.0006(6) 0.0000(6) 0.0001(6)
N1 0.0159(5) 0.0188(6) 0.0153(6) 0.0002(5) -0.0002(5) -0.0004(4)
N2 0.0156(5) 0.0209(6) 0.0154(6) -0.0003(5) 0.0006(5) 0.0000(4)
N3 0.0174(6) 0.0270(7) 0.0213(7) -0.0008(5) -0.0006(5) -0.0001(5)
C1 0.0168(6) 0.0167(6) 0.0145(7) 0.0018(5) 0.0007(5) -0.0004(5)
C2 0.0152(6) 0.0266(7) 0.0195(7) 0.0004(6) -0.0009(5) -0.0011(5)
C3 0.0153(6) 0.0280(8) 0.0203(7) 0.0001(6) -0.0005(6) 0.0011(6)
C4 0.0165(6) 0.0202(7) 0.0149(7) -0.0018(5) -0.0004(5) -0.0006(5)
C5 0.0242(7) 0.0198(7) 0.0219(8) -0.0002(6) -0.0021(6) -0.0024(6)
C6 0.0317(8) 0.0189(7) 0.0278(9) -0.0038(6) -0.0014(7) 0.0004(6)
C7 0.0237(7) 0.0284(8) 0.0219(8) -0.0074(6) -0.0016(6) 0.0018(6)
C8 0.0206(7) 0.0284(8) 0.0166(7) -0.0003(6) 0.0014(6) -0.0001(6)
C9 0.0171(6) 0.0194(7) 0.0174(7) 0.0004(5) -0.0019(5) 0.0001(5)
C10 0.0512(11) 0.0214(8) 0.0283(9) 0.0024(7) 0.0051(8) -0.0076(7)
C11 0.0392(10) 0.0367(10) 0.0329(10) -0.0129(8) 0.0080(8) 0.0020(8)
C12 0.0274(7) 0.0192(7) 0.0221(8) 0.0016(6) 0.0031(6) -0.0009(6)
C13 0.0153(6) 0.0224(7) 0.0160(7) -0.0019(6) 0.0007(5) 0.0024(5)
C14 0.0149(6) 0.0209(7) 0.0188(7) 0.0017(6) 0.0013(5) 0.0019(5)
C15 0.0182(7) 0.0254(7) 0.0155(7) 0.0019(6) 0.0011(5) 0.0011(5)
C16 0.0212(7) 0.0233(7) 0.0181(7) -0.0022(6) 0.0007(6) 0.0023(6)
C17 0.0261(7) 0.0190(7) 0.0209(8) 0.0012(6) 0.0026(6) 0.0032(6)
C18 0.0193(6) 0.0224(7) 0.0164(7) 0.0018(6) 0.0014(5) 0.0041(5)
C19 0.0227(7) 0.0225(7) 0.0206(7) 0.0023(6) 0.0022(6) -0.0030(6)
C20 0.0380(9) 0.0250(8) 0.0186(8) -0.0016(6) 0.0013(7) 0.0013(7)
C21 0.0347(8) 0.0249(8) 0.0169(7) 0.0039(6) 0.0030(6) 0.0067(6)
C22 0.0217(7) 0.0257(8) 0.0215(8) 0.0033(6) -0.0003(6) 0.0047(6)
C23 0.0529(12) 0.0365(10) 0.0289(10) -0.0024(8) -0.0025(8) 0.0234(9)
C24 0.0214(7) 0.0289(8) 0.0296(9) -0.0100(7) 0.0024(6) -0.0033(6)
C25 0.0267(8) 0.0273(8) 0.0307(9) -0.0056(7) -0.0008(7) -0.0011(6)
C26 0.0166(6) 0.0195(7) 0.0174(7) 0.0012(5) -0.0025(5) -0.0005(5)
S1' 0.01817(16) 0.01883(17) 0.02040(18) -0.00338(13) -0.00010(13) 0.00009(12)
S2' 0.01837(16) 0.02011(17) 0.02488(19) 0.00254(14) 0.00032(14) 0.00187(13)
B1' 0.0161(7) 0.0168(7) 0.0172(8) 0.0003(6) -0.0006(6) 0.0005(6)
N1' 0.0154(5) 0.0223(6) 0.0162(6) 0.0004(5) -0.0002(5) 0.0006(5)
N2' 0.0157(6) 0.0228(6) 0.0158(6) 0.0002(5) -0.0010(5) -0.0007(5)
N3' 0.0183(6) 0.0333(7) 0.0207(7) -0.0010(5) 0.0002(5) -0.0001(5)
C1' 0.0161(6) 0.0174(6) 0.0174(7) -0.0020(5) -0.0006(5) 0.0011(5)
C2' 0.0146(6) 0.0343(8) 0.0205(8) -0.0001(6) -0.0023(6) -0.0005(6)
C3' 0.0156(7) 0.0343(8) 0.0213(8) 0.0004(6) -0.0014(6) -0.0034(6)
C4' 0.0165(6) 0.0234(7) 0.0151(7) 0.0012(6) -0.0016(5) 0.0011(5)
C5' 0.0244(7) 0.0236(7) 0.0184(8) -0.0009(6) -0.0021(6) 0.0037(6)
C6' 0.0349(9) 0.0213(7) 0.0230(8) 0.0034(6) -0.0034(7) 0.0009(6)
C7' 0.0283(8) 0.0320(8) 0.0171(8) 0.0035(6) -0.0024(6) -0.0047(6)
C8' 0.0219(7) 0.0319(8) 0.0162(7) -0.0036(6) 0.0006(6) -0.0019(6)
C9' 0.0168(6) 0.0233(7) 0.0177(7) -0.0023(6) -0.0024(5) -0.0005(5)
C10' 0.0441(10) 0.0268(8) 0.0243(9) -0.0025(7) 0.0015(7) 0.0113(7)
C11' 0.0466(11) 0.0446(11) 0.0235(9) 0.0077(8) 0.0021(8) -0.0108(9)
C12' 0.0286(8) 0.0237(8) 0.0247(8) -0.0051(6) 0.0006(6) 0.0006(6)
C13' 0.0150(6) 0.0236(7) 0.0175(7) 0.0016(6) 0.0000(5) -0.0021(5)
C14' 0.0145(6) 0.0228(7) 0.0195(7) -0.0007(6) 0.0008(5) -0.0002(5)
C15' 0.0189(7) 0.0292(8) 0.0170(7) -0.0015(6) 0.0001(6) -0.0011(6)
C16' 0.0196(7) 0.0282(8) 0.0222(8) 0.0042(6) 0.0007(6) -0.0009(6)
C17' 0.0240(7) 0.0203(7) 0.0279(8) 0.0013(6) 0.0030(6) -0.0035(6)
C18' 0.0193(7) 0.0226(7) 0.0224(8) -0.0031(6) 0.0023(6) -0.0037(5)
C19' 0.0217(7) 0.0237(8) 0.0245(8) -0.0020(6) 0.0022(6) 0.0020(6)
C20' 0.0391(9) 0.0357(9) 0.0249(9) 0.0098(7) 0.0048(7) 0.0028(7)
C21' 0.0340(8) 0.0243(8) 0.0266(9) -0.0065(7) 0.0039(7) -0.0048(6)
C22' 0.0191(7) 0.0217(7) 0.0239(8) -0.0022(6) -0.0021(6) -0.0028(5)
C23' 0.0295(8) 0.0291(8) 0.0323(9) -0.0082(7) -0.0029(7) -0.0050(7)
C24' 0.0233(7) 0.0307(8) 0.0228(8) 0.0077(6) -0.0016(6) -0.0008(6)
C25' 0.0262(8) 0.0392(10) 0.0328(10) 0.0114(8) -0.0071(7) -0.0067(7)
C26' 0.0157(6) 0.0202(7) 0.0188(7) -0.0024(5) -0.0030(6) 0.0007(5)

loop_
_atom_type_symbol
_atom_type_description
_atom_type_scat_dispersion_real
_atom_type_scat_dispersion_imag
_atom_type_scat_source
C C 0.0181 0.0091 'International Tables Vol C Tables 4.2.6.8 and 6.1.1.4'
H H 0.0000 0.0000 'International Tables Vol C Tables 4.2.6.8 and 6.1.1.4'
B B 0.0090 0.0039 'International Tables Vol C Tables 4.2.6.8 and 6.1.1.4'
N N 0.0311 0.0180 'International Tables Vol C Tables 4.2.6.8 and 6.1.1.4'
S S 0.3331 0.5567 'International Tables Vol C Tables 4.2.6.8 and 6.1.1.4'

loop_
_geom_angle_atom_site_label_1
_geom_angle_atom_site_label_2
_geom_angle_atom_site_label_3
_geom_angle
C22 S1 B1 102.99(7)
C24 S2 B1 107.86(7)
C26 B1 C1 111.92(12)
C26 B1 S1 109.19(10)
C1 B1 S1 104.89(10)
C26 B1 S2 101.13(10)
C1 B1 S2 115.01(10)
S1 B1 S2 114.77(8)
C1 N1 C2 110.80(12)
C1 N1 C4 128.41(12)
C2 N1 C4 120.76(12)
C1 N2 C3 110.81(12)
C1 N2 C13 127.96(12)
C3 N2 C13 120.82(12)
N1 C1 N2 104.73(12)
N1 C1 B1 127.26(13)
N2 C1 B1 127.76(13)
C3 C2 N1 107.02(13)
C2 C3 N2 106.64(13)
C5 C4 C9 123.40(14)
C5 C4 N1 118.21(13)
C9 C4 N1 118.34(13)
C4 C5 C6 117.07(15)
C4 C5 C10 121.55(15)
C6 C5 C10 121.38(15)
C7 C6 C5 121.63(15)
C6 C7 C8 119.06(15)
C6 C7 C11 120.84(16)
C8 C7 C11 120.11(16)
C9 C8 C7 121.60(15)
C8 C9 C4 117.22(14)
C8 C9 C12 121.09(14)
C4 C9 C12 121.67(14)
C14 C13 C18 122.62(14)
C14 C13 N2 120.34(13)
C18 C13 N2 116.77(13)
C13 C14 C15 117.57(14)
C13 C14 C19 122.91(14)
C15 C14 C19 119.47(14)
C16 C15 C14 121.48(14)
C15 C16 C17 118.94(14)
C15 C16 C20 121.13(14)
C17 C16 C20 119.92(14)
C18 C17 C16 121.85(14)
C17 C18 C13 117.37(14)
C17 C18 C21 120.96(14)
C13 C18 C21 121.67(14)
C23 C22 S1 112.76(13)
C25 C24 S2 112.86(12)
N3 C26 B1 172.48(15)
C22' S1' B1' 100.85(7)
C24' S2' B1' 106.65(7)
C26' B1' C1' 112.24(12)
C26' B1' S1' 106.77(10)
C1' B1' S1' 106.29(10)
C26' B1' S2' 101.96(10)
C1' B1' S2' 115.04(10)
S1' B1' S2' 114.35(8)
C1' N1' C2' 110.78(12)
C1' N1' C4' 128.10(12)
C2' N1' C4' 121.07(12)
C1' N2' C3' 110.48(13)
C1' N2' C13' 129.27(12)
C3' N2' C13' 120.07(12)
N1' C1' N2' 105.00(12)
N1' C1' B1' 126.87(13)
N2' C1' B1' 127.92(13)
C3' C2' N1' 106.95(13)
C2' C3' N2' 106.78(13)
C5' C4' C9' 123.28(14)
C5' C4' N1' 117.87(13)
C9' C4' N1' 118.75(13)
C4' C5' C6' 117.22(15)
C4' C5' C10' 121.79(15)
C6' C5' C10' 120.99(15)
C7' C6' C5' 121.74(15)
C8' C7' C6' 118.87(15)
C8' C7' C11' 121.01(16)
C6' C7' C11' 120.12(16)
C7' C8' C9' 121.66(15)
C4' C9' C8' 117.15(14)
C4' C9' C12' 122.01(14)
C8' C9' C12' 120.83(14)
C14' C13' C18' 122.40(14)
C14' C13' N2' 119.39(13)
C18' C13' N2' 117.77(14)
C13' C14' C15' 117.66(14)
C13' C14' C19' 121.94(14)
C15' C14' C19' 120.36(14)
C16' C15' C14' 121.72(15)
C15' C16' C17' 118.65(15)
C15' C16' C20' 121.34(16)
C17' C16' C20' 120.01(15)
C18' C17' C16' 121.92(15)
C17' C18' C13' 117.60(15)
C17' C18' C21' 120.72(14)
C13' C18' C21' 121.65(15)
C23' C22' S1' 109.97(11)
C25' C24' S2' 111.36(12)
N3' C26' B1' 171.93(15)

loop_
_geom_bond_atom_site_label_1
_geom_bond_atom_site_label_2
_geom_bond_distance
S1 C22 1.8259(15)
S1 B1 1.9121(17)
S2 C24 1.8213(17)
S2 B1 1.9450(16)
B1 C26 1.593(2)
B1 C1 1.632(2)
N1 C1 1.3561(19)
N1 C2 1.3843(18)
N1 C4 1.4465(19)
N2 C1 1.3586(18)
N2 C3 1.3874(19)
N2 C13 1.4452(19)
N3 C26 1.153(2)
C2 C3 1.347(2)
C4 C5 1.394(2)
C4 C9 1.397(2)
C5 C6 1.399(2)
C5 C10 1.502(2)
C6 C7 1.390(2)
C7 C8 1.396(2)
C7 C11 1.511(2)
C8 C9 1.392(2)
C9 C12 1.509(2)
C13 C14 1.395(2)
C13 C18 1.405(2)
C14 C15 1.400(2)
C14 C19 1.511(2)
C15 C16 1.392(2)
C16 C17 1.395(2)
C16 C20 1.509(2)
C17 C18 1.390(2)
C18 C21 1.506(2)
C22 C23 1.516(2)
C24 C25 1.523(2)
S1' C22' 1.8222(15)
S1' B1' 1.9120(17)
S2' C24' 1.8283(17)
S2' B1' 1.9448(16)
B1' C26' 1.595(2)
B1' C1' 1.631(2)
N1' C1' 1.3546(19)
N1' C2' 1.3809(18)
N1' C4' 1.4503(19)
N2' C1' 1.3569(19)
N2' C3' 1.3875(19)
N2' C13' 1.4453(19)
N3' C26' 1.151(2)
C2' C3' 1.348(2)
C4' C5' 1.390(2)
C4' C9' 1.394(2)
C5' C6' 1.396(2)
C5' C10' 1.505(2)
C6' C7' 1.392(2)
C7' C8' 1.390(2)
C7' C11' 1.509(2)
C8' C9' 1.398(2)
C9' C12' 1.506(2)
C13' C14' 1.397(2)
C13' C18' 1.399(2)
C14' C15' 1.400(2)
C14' C19' 1.508(2)
C15' C16' 1.387(2)
C16' C17' 1.398(2)
C16' C20' 1.509(2)
C17' C18' 1.390(2)
C18' C21' 1.508(2)
C22' C23' 1.517(2)
C24' C25' 1.523(2)

loop_
_geom_torsion_atom_site_label_1
_geom_torsion_atom_site_label_2
_geom_torsion_atom_site_label_3
_geom_torsion_atom_site_label_4
_geom_torsion
C22 S1 B1 C26 -44.91(11)
C22 S1 B1 C1 -165.02(10)
C22 S1 B1 S2 67.79(10)
C24 S2 B1 C26 145.81(10)
C24 S2 B1 C1 -93.41(12)
C24 S2 B1 S1 28.43(10)
C2 N1 C1 N2 0.54(16)
C4 N1 C1 N2 -177.69(13)
C2 N1 C1 B1 -174.07(13)
C4 N1 C1 B1 7.7(2)
C3 N2 C1 N1 -0.28(16)
C13 N2 C1 N1 172.30(13)
C3 N2 C1 B1 174.29(13)
C13 N2 C1 B1 -13.1(2)
C26 B1 C1 N1 -11.8(2)
S1 B1 C1 N1 106.50(14)
S2 B1 C1 N1 -126.46(13)
C26 B1 C1 N2 174.82(13)
S1 B1 C1 N2 -66.90(16)
S2 B1 C1 N2 60.15(18)
C1 N1 C2 C3 -0.60(17)
C4 N1 C2 C3 177.79(13)
N1 C2 C3 N2 0.40(17)
C1 N2 C3 C2 -0.07(17)
C13 N2 C3 C2 -173.27(13)
C1 N1 C4 C5 -101.55(18)
C2 N1 C4 C5 80.38(18)
C1 N1 C4 C9 80.96(19)
C2 N1 C4 C9 -97.11(17)
C9 C4 C5 C6 -1.0(2)
N1 C4 C5 C6 -178.37(13)
C9 C4 C5 C10 179.65(15)
N1 C4 C5 C10 2.3(2)
C4 C5 C6 C7 -0.5(2)
C10 C5 C6 C7 178.85(16)
C5 C6 C7 C8 0.9(2)
C5 C6 C7 C11 -179.17(16)
C6 C7 C8 C9 0.1(2)
C11 C7 C8 C9 -179.80(15)
C7 C8 C9 C4 -1.5(2)
C7 C8 C9 C12 -179.93(14)
C5 C4 C9 C8 2.0(2)
N1 C4 C9 C8 179.33(13)
C5 C4 C9 C12 -179.59(14)
N1 C4 C9 C12 -2.2(2)
C1 N2 C13 C14 97.60(18)
C3 N2 C13 C14 -90.47(17)
C1 N2 C13 C18 -88.30(18)
C3 N2 C13 C18 83.63(17)
C18 C13 C14 C15 4.9(2)
N2 C13 C14 C15 178.62(12)
C18 C13 C14 C19 -172.51(14)
N2 C13 C14 C19 1.2(2)
C13 C14 C15 C16 -2.5(2)
C19 C14 C15 C16 175.01(14)
C14 C15 C16 C17 -1.2(2)
C14 C15 C16 C20 178.24(14)
C15 C16 C17 C18 2.7(2)
C20 C16 C17 C18 -176.75(14)
C16 C17 C18 C13 -0.4(2)
C16 C17 C18 C21 179.30(14)
C14 C13 C18 C17 -3.5(2)
N2 C13 C18 C17 -177.43(13)
C14 C13 C18 C21 176.82(14)
N2 C13 C18 C21 2.9(2)
B1 S1 C22 C23 100.11(13)
B1 S2 C24 C25 -100.87(13)
C22' S1' B1' C26' 54.15(11)
C22' S1' B1' C1' 174.14(10)
C22' S1' B1' S2' -57.81(10)
C24' S2' B1' C26' -145.51(10)
C24' S2' B1' C1' 92.76(12)
C24' S2' B1' S1' -30.70(10)
C2' N1' C1' N2' -0.41(16)
C4' N1' C1' N2' -178.06(13)
C2' N1' C1' B1' 174.69(14)
C4' N1' C1' B1' -3.0(2)
C3' N2' C1' N1' 0.29(16)
C13' N2' C1' N1' -174.63(14)
C3' N2' C1' B1' -174.74(14)
C13' N2' C1' B1' 10.3(2)
C26' B1' C1' N1' 21.1(2)
S1' B1' C1' N1' -95.29(15)
S2' B1' C1' N1' 137.06(13)
C26' B1' C1' N2' -164.92(13)
S1' B1' C1' N2' 78.71(16)
S2' B1' C1' N2' -48.93(19)
C1' N1' C2' C3' 0.39(18)
C4' N1' C2' C3' 178.22(14)
N1' C2' C3' N2' -0.19(18)
C1' N2' C3' C2' -0.06(18)
C13' N2' C3' C2' 175.39(14)
C1' N1' C4' C5' 95.59(18)
C2' N1' C4' C5' -81.84(19)
C1' N1' C4' C9' -87.93(19)
C2' N1' C4' C9' 94.63(17)
C9' C4' C5' C6' 2.8(2)
N1' C4' C5' C6' 179.14(14)
C9' C4' C5' C10' -177.46(15)
N1' C4' C5' C10' -1.2(2)
C4' C5' C6' C7' -0.6(2)
C10' C5' C6' C7' 179.72(16)
C5' C6' C7' C8' -0.8(3)
C5' C6' C7' C11' 179.50(16)
C6' C7' C8' C9' 0.0(2)
C11' C7' C8' C9' 179.74(16)
C5' C4' C9' C8' -3.5(2)
N1' C4' C9' C8' -179.81(13)
C5' C4' C9' C12' 177.76(14)
N1' C4' C9' C12' 1.5(2)
C7' C8' C9' C4' 2.0(2)
C7' C8' C9' C12' -179.26(15)
C1' N2' C13' C14' -97.32(18)
C3' N2' C13' C14' 88.18(18)
C1' N2' C13' C18' 90.13(19)
C3' N2' C13' C18' -84.37(18)
C18' C13' C14' C15' -2.3(2)
N2' C13' C14' C15' -174.45(12)
C18' C13' C14' C19' 175.64(14)
N2' C13' C14' C19' 3.5(2)
C13' C14' C15' C16' 0.7(2)
C19' C14' C15' C16' -177.20(14)
C14' C15' C16' C17' 0.2(2)
C14' C15' C16' C20' 178.97(15)
C15' C16' C17' C18' 0.4(2)
C20' C16' C17' C18' -178.44(15)
C16' C17' C18' C13' -1.8(2)
C16' C17' C18' C21' 176.75(15)
C14' C13' C18' C17' 2.8(2)
N2' C13' C18' C17' 175.08(13)
C14' C13' C18' C21' -175.76(14)
N2' C13' C18' C21' -3.5(2)
B1' S1' C22' C23' 167.10(12)
B1' S2' C24' C25' 127.98(12)
